data_7714621
loop_
_publ_author_name
'Spahr, Dominik'
'Bayarjargal, Lkhamsuren'
'Bykov, Maxim'
'Br&#xfc;ning, Lukas'
'Reuter, Tim H.'
'Milman, Victor'
'Liermann, Hanns-Peter'
'Winkler, Bj&#xf6;rn'

_publ_section_title
;
 High-pressure synthesis of acentric sodium pyrocarbonate,
 Na<sub>2</sub>[C<sub>2</sub>O<sub>5</sub>].
;
_journal_issue 1
_journal_name_full 'Dalton transactions (Cambridge, England : 2003)'
_journal_page_first 40
_journal_page_last 44
_journal_paper_doi 10.1039/d3dt03673a
_journal_volume 53
_journal_year 2023
_chemical_formula_structural 'Na2 C2 O5'
_chemical_formula_sum 'C2 Na2 O5'
_chemical_formula_weight 150
_space_group_IT_number 4
_space_group_name_Hall 'P 2yb'
_space_group_name_H-M_alt 'P 1 21 1'
_symmetry_cell_setting monoclinic
_symmetry_Int_Tables_number 4
_symmetry_space_group_name_H-M 'P 1 21 1'
_audit_creation_date 2023-10-09
_audit_creation_method 'Materials Studio'
_audit_update_record
;
2023-10-13 deposited with the CCDC.	2023-11-30 downloaded from the CCDC.
;
_cell_angle_alpha 90
_cell_angle_beta 86.3408
_cell_angle_gamma 90.0
_cell_formula_units_Z 2
_cell_length_a 3.3127
_cell_length_b 6.1611
_cell_length_c 9.7267
_cell_volume 198.116
_cod_data_source_file d3dt03673a2.cif
_cod_data_source_block Na2C2O5-5GPa-DFT
_cod_depositor_comments 'Adding full bibliography for 7714620--7714622.cif.'
_cod_original_cell_volume 198.12
_cod_original_sg_symbol_H-M P21
_cod_original_formula_sum 'C2 O5 Na2'
_cod_database_code 7714621

loop_
_symmetry_equiv_pos_as_xyz
x,y,z
-x,y+1/2,-z

loop_
_atom_site_label
_atom_site_type_symbol
_atom_site_fract_x
_atom_site_fract_y
_atom_site_fract_z
_atom_site_occupancy
Na1 Na 0.74900 0.47493 0.88486 1.00
Na2 Na 0.31069 0.23727 0.57736 1.00
C1 C 0.17082 0.75103 0.68196 1.00
C2 C 0.83675 0.03767 0.83430 1.00
O1 O 0.15976 0.86064 0.57498 1.00
O2 O 0.76437 0.07297 0.95975 1.00
O3 O 0.01096 0.83228 0.81008 1.00
O4 O 0.77518 0.16177 0.73728 1.00
O5 O 0.31346 0.56583 0.69711 1.00
